data_7151397
loop_
_publ_author_name
'Kylie N. Brown'
'Rodney J. Geue'
'Trevor W. Hambley'
'David C. R. Hockless'
'A. David Rae'
'Alan M. Sargeson'

_publ_section_title
;
 Specificity in template syntheses of hexaaza-macrobicyclic cages:
 [Pt(Me5-tricosatrieneN6)]4+ and [Pt(Me5-tricosaneN6)]4+
;
_journal_issue 9
_journal_name_full 'Org. Biomol. Chem.'
_journal_page_first 1598
_journal_page_last 1608
_journal_paper_doi 10.1039/b212326f
_journal_volume 1
_journal_year 2003
_chemical_formula_moiety '(C22 H42 N6 Pt 4+), (Cl4 Zn 2-)1.5, (Cl 1-), 2(H2 O)'
_chemical_formula_sum 'C22 H46 Cl7 N6 O2 Pt Zn1.5'
_chemical_formula_weight 967.98
_space_group_IT_number 167
_symmetry_cell_setting hexagonal
_symmetry_Int_Tables_number 167
_symmetry_space_group_name_Hall '-R 3 2"c'
_symmetry_space_group_name_H-M 'R -3 c :H'
_audit_creation_date 1999-06-03
_audit_creation_method 'by teXsan v1.8'
_audit_update_record
;
?
;
_cell_angle_alpha 90
_cell_angle_beta 90
_cell_angle_gamma 120
_cell_formula_units_Z 12
_cell_length_a 14.724(5)
_cell_length_b 14.724(5)
_cell_length_c 55.80(1)
_cell_measurement_reflns_used 25
_cell_measurement_temperature 294.2
_cell_volume 10477(5)
_computing_cell_refinement 'MSC/AFC Diffractometer Control'
_computing_data_collection 'MSC/AFC Diffractometer Control'
_computing_data_reduction 'teXsan (MSC, 1992-1997)'
_computing_publication_material 'teXsan (MSC, 1992-1997)'
_computing_structure_refinement 'RAELS96, (Rae, 1996)'
_computing_structure_solution
;
SIR92 (Altomare, et. al. 1993)
;
_diffrn_ambient_temperature 294.2
_diffrn_measurement_device_type Nonius-CAD4
_diffrn_measurement_method \w-2\q
_diffrn_radiation_detector 'scintillation counter'
_diffrn_radiation_monochromator graphite
_diffrn_radiation_source 'X-ray tube'
_diffrn_radiation_type 'Mo K\a'
_diffrn_radiation_wavelength 0.7107
_diffrn_reflns_av_R_equivalents 0.016
_diffrn_reflns_limit_h_max 17
_diffrn_reflns_limit_h_min -17
_diffrn_reflns_limit_k_max 17
_diffrn_reflns_limit_k_min 0
_diffrn_reflns_limit_l_max 66
_diffrn_reflns_limit_l_min 0
_diffrn_reflns_number 6497
_diffrn_reflns_reduction_process 'Lp corrections applied'
_diffrn_reflns_theta_max 25.0
_diffrn_reflns_theta_min 2.0
_diffrn_standards_decay_% -8.1
_diffrn_standards_number 3
_exptl_absorpt_coefficient_mu 5.573
_exptl_absorpt_correction_T_max 0.408
_exptl_absorpt_correction_T_min 0.108
_exptl_absorpt_correction_type gaussian
_exptl_absorpt_process_details
;
Coppens et al (1965)
;
_exptl_crystal_colour yellow
_exptl_crystal_density_diffrn 1.841
_exptl_crystal_density_meas ?
_exptl_crystal_description plate
_exptl_crystal_F_000 5736.00
_exptl_crystal_size_max 0.30
_exptl_crystal_size_mid 0.30
_exptl_crystal_size_min 0.16
_refine_diff_density_max 1.2
_refine_diff_density_min -0.8
_refine_ls_extinction_method none
_refine_ls_goodness_of_fit_all 1.932
_refine_ls_goodness_of_fit_ref 1.964
_refine_ls_hydrogen_treatment noref
_refine_ls_matrix_type full
_refine_ls_number_parameters 137
_refine_ls_number_reflns 1480
_refine_ls_number_restraints 7
_refine_ls_R_factor_all 0.0622
_refine_ls_R_factor_gt 0.0459
_refine_ls_shift/esd_max 0.1
_refine_ls_shift/esd_mean 0.04
_refine_ls_structure_factor_coef F
_refine_ls_weighting_details 'w = 1/[\s^2^(Fo) + 0.0016|Fo|^2^]'
_refine_ls_weighting_scheme calc
_refine_ls_wR_factor_all 0.1020
_refine_ls_wR_factor_ref 0.0880
_reflns_number_gt 1480
_reflns_number_total 2066
_reflns_threshold_expression I>3.00\s(I)
_cod_data_source_file b212326f.txt
_cod_data_source_block PTTRIIMINE
_cod_depositor_comments
;
The following automatic conversions were performed:

'_refine_ls_weighting_scheme' value 'w = 1/[\s^2^(Fo) +
0.0016|Fo|^2^]' was changed to 'calc'. New tag
'_refine_ls_weighting_details' was created. The value of the new tag
was set to 'w = 1/[\s^2^(Fo) + 0.0016|Fo|^2^]'.

Automatic conversion script
Id: cif_fix_values 3143 2015-03-26 13:38:13Z robertas 
;
_cod_original_cell_volume 10476(6)
_cod_original_sg_symbol_H-M 'R -3 c'
_cod_original_formula_sum 'C22 H46 Cl7 N6 O2 Pt1 Zn1.5 '
_cod_database_code 7151397

loop_
_symmetry_equiv_pos_site_id
_symmetry_equiv_pos_as_xyz
1 x,y,z
2 -y,x-y,z
3 -x+y,-x,z
4 -y,-x,1/2+z
5 x,x-y,1/2+z
6 -x+y,y,1/2+z
7 -x,-y,-z
8 y,-x+y,-z
9 x-y,x,-z
10 y,x,1/2-z
11 -x,-x+y,1/2-z
12 x-y,-y,1/2-z
13 1/3+x,2/3+y,2/3+z
14 1/3-y,2/3+x-y,2/3+z
15 1/3-x+y,2/3-x,2/3+z
16 1/3-y,2/3-x,7/6+z
17 1/3+x,2/3+x-y,7/6+z
18 1/3-x+y,2/3+y,7/6+z
19 1/3-x,2/3-y,2/3-z
20 1/3+y,2/3-x+y,2/3-z
21 1/3+x-y,2/3+x,2/3-z
22 1/3+y,2/3+x,7/6-z
23 1/3-x,2/3-x+y,7/6-z
24 1/3+x-y,2/3-y,7/6-z
25 2/3+x,1/3+y,1/3+z
26 2/3-y,1/3+x-y,1/3+z
27 2/3-x+y,1/3-x,1/3+z
28 2/3-y,1/3-x,5/6+z
29 2/3+x,1/3+x-y,5/6+z
30 2/3-x+y,1/3+y,5/6+z
31 2/3-x,1/3-y,1/3-z
32 2/3+y,1/3-x+y,1/3-z
33 2/3+x-y,1/3+x,1/3-z
34 2/3+y,1/3+x,5/6-z
35 2/3-x,1/3-x+y,5/6-z
36 2/3+x-y,1/3-y,5/6-z

loop_
_atom_site_aniso_label
_atom_site_aniso_U_11
_atom_site_aniso_U_22
_atom_site_aniso_U_33
_atom_site_aniso_U_12
_atom_site_aniso_U_13
_atom_site_aniso_U_23
Pt1 0.0212(4) 0.0212(4) 0.0345(5) 0.0106(2) 0.000 0.000
N1 0.033(3) 0.026(3) 0.039(3) 0.013(3) -0.004(3) -0.001(3)
N2 0.020(3) 0.028(3) 0.042(3) 0.011(2) 0.001(2) 0.002(3)
C1 0.082(9) 0.082(9) 0.026(8) 0.041(5) 0.000 0.000
C2 0.044(7) 0.044(7) 0.033(9) 0.022(3) 0.000 0.000
C3 0.045(5) 0.037(4) 0.035(4) 0.023(4) -0.004(3) 0.000(3)
C4 0.032(4) 0.034(4) 0.056(5) 0.021(3) -0.012(4) -0.007(4)
C5 0.041(4) 0.051(5) 0.047(5) 0.035(4) 0.007(3) 0.004(4)
C6 0.038(5) 0.080(7) 0.078(7) 0.031(5) 0.002(5) 0.005(5)
C7 0.032(4) 0.033(5) 0.058(5) 0.008(4) 0.003(4) -0.010(4)
C8 0.034(5) 0.033(4) 0.038(5) 0.014(4) 0.000(4) 0.000(3)
C9 0.029(5) 0.029(5) 0.038(8) 0.015(3) 0.000 0.000
C10 0.053(7) 0.053(7) 0.036(9) 0.026(3) 0.000 0.000
Zn1 0.069(2) 0.071(2) 0.114(5) 0.040(2) -0.010(1) -0.015(2)
Cl1 0.050(2) 0.070(2) 0.064(4) 0.031(2) -0.003(2) -0.015(2)
Cl2 0.324(12) 0.165(5) 0.199(8) 0.176(7) -0.083(6) 0.012(4)
Cl3 0.081(5) 0.098(3) 0.146(7) 0.043(3) 0.013(3) -0.055(3)
Cl4 0.065(3) 0.078(2) 0.334(13) 0.022(2) 0.010(4) -0.072(3)
Cl5 0.050(4) 0.023(3) 0.116(6) 0.018(3) 0.044(4) 0.030(4)
O1 0.050(4) 0.023(3) 0.116(6) 0.018(3) 0.044(4) 0.030(4)
O2 0.070(7) 0.070(7) 0.087(13) 0.017(7) 0.027(4) -0.027(4)
H1(O1) 0.050 0.023 0.116 0.018 0.044 0.030
H2(O1) 0.050 0.023 0.116 0.018 0.044 0.030
H1(O2) 0.070 0.070 0.087 0.017 0.027 -0.027
H2(O2) 0.070 0.070 0.087 0.017 0.027 -0.027
H1(N2) 0.020 0.028 0.042 0.011 0.001 0.002
H1(C1) 0.082 0.082 0.026 0.041 0.000 0.000
H1(C3) 0.045 0.037 0.035 0.023 -0.004 0.000
H2(C3) 0.045 0.037 0.035 0.023 -0.004 0.000
H1(C4) 0.032 0.034 0.056 0.021 -0.012 -0.007
H1(C5) 0.041 0.051 0.047 0.035 0.007 0.004
H1(C6) 0.038 0.080 0.078 0.031 0.002 0.005
H2(C6) 0.038 0.080 0.078 0.031 0.002 0.005
H3(C6) 0.038 0.080 0.078 0.031 0.002 0.005
H1(C7) 0.032 0.033 0.058 0.008 0.003 -0.010
H2(C7) 0.032 0.033 0.058 0.008 0.003 -0.010
H1(C8) 0.034 0.033 0.038 0.014 0.000 0.000
H2(C8) 0.034 0.033 0.038 0.014 0.000 0.000
H1(C10) 0.053 0.053 0.036 0.026 0.000 0.000

loop_
_atom_site_label
_atom_site_fract_x
_atom_site_fract_y
_atom_site_fract_z
_atom_site_U_iso_or_equiv
_atom_site_occupancy
_atom_site_refinement_flags
_atom_site_thermal_displace_type
_atom_site_calc_flag
_atom_site_calc_attached_atom
Pt1 0.0000 0.0000 0.36249(1) 0.0256(3) 1.0 . Uani d ?
N1 0.1066(6) -0.0081(5) 0.3847(1) 0.033(2) 1.0 . Uani d ?
N2 0.1175(5) 0.1100(5) 0.3407(1) 0.031(2) 1.0 . Uani d ?
C1 0.0000 0.0000 0.4462(4) 0.063(7) 1.0 . Uani d ?
C2 0.0000 0.0000 0.4180(4) 0.040(5) 1.0 . Uani d ?
C3 0.0691(7) -0.0439(7) 0.4097(2) 0.038(2) 1.0 . Uani d ?
C4 0.2015(6) 0.0207(6) 0.3793(2) 0.039(2) 1.0 . Uani d ?
C5 0.2558(7) 0.0720(7) 0.3570(2) 0.041(2) 1.0 . Uani d ?
C6 0.3733(8) 0.1252(9) 0.3586(2) 0.065(3) 1.0 . Uani d ?
C7 0.2256(7) 0.1542(7) 0.3497(2) 0.045(2) 1.0 . Uani d ?
C8 0.1108(8) 0.0746(7) 0.3151(2) 0.036(2) 1.0 . Uani d ?
C9 0.0000 0.0000 0.3066(3) 0.032(4) 1.0 . Uani d ?
C10 0.0000 0.0000 0.2791(4) 0.047(5) 1.0 . Uani d ?
Zn1 0.0326(2) 0.3212(2) 0.2380(1) 0.082(2) 0.5 . Uani d ?
Cl1 0.0045(5) 0.4514(3) 0.2471(1) 0.061(2) 0.5 . Uani d ?
Cl2 0.1088(7) 0.2874(8) 0.2681(1) 0.205(7) 0.5 . Uani d ?
Cl3 0.1399(5) 0.3721(5) 0.2066(1) 0.109(3) 0.5 . Uani d ?
Cl4 -0.1121(4) 0.1815(4) 0.2255(1) 0.165(6) 0.5 . Uani d ?
Cl5 0.1556(6) 0.3219(6) 0.3226(2) 0.063(3) 0.3333 . Uani d ?
O1 0.1472(38) 0.3197(38) 0.3285(13) 0.063(3) 0.1667 . Uani d ?
O2 0.2889(10) 0.2566(8) 0.2585(2) 0.084(6) 0.5 . Uani d ?
H1(O1) 0.1357 0.3111 0.3108 0.063 0.1667 . Uani c ?
H2(O1) 0.2223 0.3719 0.3319 0.063 0.1667 . Uani c ?
H1(O2) 0.2224 0.2588 0.2599 0.084 0.5 . Uani c ?
H2(O2) 0.2797 0.2027 0.2463 0.084 0.5 . Uani c ?
H1(N2) 0.1046 0.1705 0.3400 0.031 1.0 . Uani c ?
H1(C1) -0.0449 0.0285 0.4522 0.063 1.0 . Uani c ?
H1(C3) 0.1309 -0.0184 0.4207 0.038 1.0 . Uani c ?
H2(C3) 0.0278 -0.1222 0.4101 0.038 1.0 . Uani c ?
H1(C4) 0.2430 0.0070 0.3915 0.039 1.0 . Uani c ?
H1(C5) 0.2319 0.0177 0.3441 0.041 1.0 . Uani c ?
H1(C6) 0.4049 0.1583 0.3429 0.065 1.0 . Uani c ?
H2(C6) 0.3988 0.1805 0.3713 0.065 1.0 . Uani c ?
H3(C6) 0.3944 0.0723 0.3628 0.065 1.0 . Uani c ?
H1(C7) 0.2336 0.1982 0.3641 0.045 1.0 . Uani c ?
H2(C7) 0.2749 0.1994 0.3369 0.045 1.0 . Uani c ?
H1(C8) 0.1527 0.0384 0.3135 0.036 1.0 . Uani c ?
H2(C8) 0.1417 0.1380 0.3045 0.036 1.0 . Uani c ?
H1(C10) -0.0725 -0.0488 0.2731 0.047 1.0 . Uani c ?

loop_
_atom_type_symbol
_atom_type_oxidation_number
_atom_type_number_in_cell
_atom_type_scat_dispersion_real
_atom_type_scat_dispersion_imag
_atom_type_scat_source
C 0 264 0.002 0.002
;International Tables for Crystallography
(1992, Vol. C, Tables 4.2.6.8 and 6.1.1.1)
;
H 0 552 0.000 0.000
;International Tables for Crystallography
(1992, Vol. C, Table 6.1.1.2)
;
O 0 24 0.008 0.006
;International Tables for Crystallography
(1992, Vol. C, Tables 4.2.6.8 and 6.1.1.1)
;
Cl 0 84 0.132 0.159
;International Tables for Crystallography
(1992, Vol. C, Tables 4.2.6.8 and 6.1.1.1)
;
N 0 72 0.004 0.003
;International Tables for Crystallography
(1992, Vol. C, Tables 4.2.6.8 and 6.1.1.1)
;
Pt 0 12 -2.352 8.388
;International Tables for Crystallography
(1992, Vol. C, Tables 4.2.6.8 and 6.1.1.1)
;
Zn 0 18 0.222 1.431
;International Tables for Crystallography
(1992, Vol. C, Tables 4.2.6.8 and 6.1.1.1)
;

loop_
_geom_angle_atom_site_label_1
_geom_angle_atom_site_label_2
_geom_angle_atom_site_label_3
_geom_angle
_geom_angle_site_symmetry_1
_geom_angle_site_symmetry_2
_geom_angle_site_symmetry_3
_geom_angle_publ_flag
N1 Pt1 N2 92.1(3) . . . yes
N1 Pt1 N1 87.2(3) . . 2_555 yes
N2 Pt1 N2 89.0(3) . . 2_555 yes
N1 Pt1 N2 178.7(2) . . 2_555 yes
N1 Pt1 N2 91.7(3) . . 3_555 yes
Pt1 N1 C3 115.3(6) . . . yes
Pt1 N1 C4 125.5(6) . . . yes
C3 N1 C4 119.0(7) . . . yes
Pt1 N2 C7 116.0(5) . . . yes
Pt1 N2 C8 113.7(5) . . . yes
C7 N2 C8 110.3(6) . . . yes
C1 C2 C3 107.6(8) . . . yes
N1 C3 C2 109.9(10) . . . yes
N1 C4 C5 126.4(8) . . . yes
C4 C5 C6 113.9(8) . . . yes
C4 C5 C7 109.3(6) . . . yes
C6 C5 C7 108.5(8) . . . yes
N2 C7 C5 114.6(7) . . . yes
N2 C8 C9 114.0(9) . . . yes
C8 C9 C10 108.2(8) . . . yes
Cl1 Zn1 Cl2 110.9(3) . . . yes
Cl1 Zn1 Cl3 107.3(3) . . . yes
Cl1 Zn1 Cl4 111.6(3) . . . yes
Cl2 Zn1 Cl3 108.6(3) . . . yes
Cl2 Zn1 Cl4 113.1(3) . . . yes
Cl3 Zn1 Cl4 104.9(3) . . . yes
Zn1 Cl2 Cl5 143.5(4) . . . yes
Zn1 Cl2 O1 141.9(9) . . . yes
Zn1 Cl2 O2 119.5(4) . . . yes
Cl5 Cl2 O2 93.5(3) . . . yes
O1 Cl2 O2 95.8(9) . . . yes
Pt1 N2 Cl5 130.4(3) . . . yes
C3 N2 Cl5 136.4(3) . . . yes
C4 N2 Cl5 139.3(3) . . . yes
Pt1 N2 O1 125.3(12) . . . yes
C3 N2 O1 130.1(14) . . . yes
C4 N2 O1 136.0(12) . . . yes
Pt1 N2 Cl5 119.7(3) . . 19_555 yes
C3 N2 Cl5 114.0(3) . . 19_555 yes
C4 N2 Cl5 118.5(3) . . 19_555 yes
Pt1 N2 O1 125.4(12) . . 19_555 yes
C3 N2 O1 120.1(13) . . 19_555 yes
C4 N2 O1 122.3(11) . . 19_555 yes
N2 Cl5 Cl2 104.1(3) . . . yes
N2 Cl5 Cl2 99.1(3) . 19_555 19_555 yes
N2 O1 Cl2 92.8(16) . 19_555 19_555 yes
Cl2 O2 Cl4 126.3(4) . . 3_555 yes
Cl4 O2 Cl2 126.3(4) . 2_555 2_555 yes
N2 Cl5 Cl4 105.0(3) . . 11_555 yes
N2 O1 Cl4 99.6(17) . . 11_555 yes
N2 Cl5 Cl4 79.8(3) . 19_555 11_555 yes
N2 O1 Cl4 84.8(14) . 19_555 11_555 yes

loop_
_geom_bond_atom_site_label_1
_geom_bond_atom_site_label_2
_geom_bond_distance
_geom_bond_site_symmetry_1
_geom_bond_site_symmetry_2
_geom_bond_publ_flag
N1 Pt1 2.050(7) . . yes
N2 Pt1 2.072(6) . . yes
C2 C1 1.575(27) . . yes
C3 N1 1.497(11) . . yes
C3 C2 1.525(12) . . yes
C4 N1 1.277(10) . . yes
C5 C4 1.470(12) . . yes
C6 C5 1.503(13) . . yes
C7 N2 1.475(11) . . yes
C7 C5 1.538(13) . . yes
C8 N2 1.508(11) . . yes
C9 C8 1.517(11) . . yes
C10 C9 1.533(27) . . yes
Cl1 Zn1 2.214(4) . . yes
Cl2 Zn1 2.210(5) . . yes
Cl3 Zn1 2.224(7) . . yes
Cl4 Zn1 2.207(5) . . yes
Cl5 Cl2 3.106(12) . . yes
O1 Cl2 3.414(70) . . yes
O2 Cl2 2.954(14) . . yes
Cl4 O2 2.840(7) . 2_555 yes
O2 Cl4 2.840(7) . 3_555 yes
N2 Cl5 3.052(10) . . yes
N2 O1 2.972(52) . . yes
N2 Cl5 3.115(10) . 19_555 yes
N2 O1 3.113(50) . 19_555 yes
O1 Cl4 3.049(70) . 11_555 yes
Cl4 O1 3.049(70) . 11_555 yes
Cl4 Cl5 3.978(12) . 29_454 yes
Cl4 O1 3.681(69) . 29_454 yes
Cl2 Cl5 4.343(12) . 19_555 yes
Cl4 Cl5 2.742(12) . 11_555 yes

loop_
_geom_torsion_atom_site_label_1
_geom_torsion_atom_site_label_2
_geom_torsion_atom_site_label_3
_geom_torsion_atom_site_label_4
_geom_torsion
_geom_torsion_site_symmetry_1
_geom_torsion_site_symmetry_2
_geom_torsion_site_symmetry_3
_geom_torsion_site_symmetry_4
_geom_torsion_publ_flag
C3 N1 Pt1 N2 155.7(5) . . . . no
C4 N1 Pt1 N2 -19.6(7) . . . . no
C7 N2 Pt1 N1 -9.4(6) . . . . no
C8 N2 Pt1 N1 120.0(5) . . . . no
C2 C3 N1 Pt1 -37.0(8) . . . . no
C2 C3 N1 C4 138.6(8) . . . . no
C5 C4 N1 Pt1 4.6(12) . . . . no
C5 C4 N1 C3 -170.5(8) . . . . no
C5 C7 N2 Pt1 52.7(8) . . . . no
C5 C7 N2 C8 -78.3(8) . . . . no
C9 C8 N2 Pt1 30.4(8) . . . . no
C9 C8 N2 C7 162.7(7) . . . . no
N1 C3 C2 C1 202.2(5) . . . . no
C6 C5 C4 N1 162.5(9) . . . . no
C7 C5 C4 N1 41.1(12) . . . . no
N2 C7 C5 C4 -72.1(9) . . . . no
N2 C7 C5 C6 163.2(8) . . . . no
C10 C9 C8 N2 -198.9(5) . . . . no
O1 Cl2 Zn1 Cl1 21.1(15) . . . . no
O1 Cl2 Zn1 Cl3 138.8(14) . . . . no
O1 Cl2 Zn1 Cl4 -105.1(14) . . . . no
